data_4100238
_journal_name_full 'Journal of the American Chemical Society'
_journal_year 2005
_chemical_formula_sum 'C41 H46 N2 O7 S'
_chemical_formula_weight 710.86
_space_group_IT_number 14
_symmetry_cell_setting monoclinic
_symmetry_space_group_name_Hall '-P 2ybc'
_symmetry_space_group_name_H-M 'P 1 21/c 1'
_cell_angle_alpha 90.00
_cell_angle_beta 92.4980(13)
_cell_angle_gamma 90.00
_cell_formula_units_Z 4
_cell_length_a 17.3357(3)
_cell_length_b 18.3236(4)
_cell_length_c 11.5161(5)
_cell_measurement_temperature 153(2)
_cell_volume 3654.64(19)
_diffrn_ambient_temperature 153(2)
_exptl_crystal_density_diffrn 1.292
_cod_depositor_comments
;
The following automatic conversions were performed:
'_symmetry_cell_setting' value 'Monoclinic' changed to 'monoclinic'
according to '/home/saulius/struct/CIF-dictionaries/cif_core.dic'
dictionary named 'cif_core.dic' version 2.4.1 from 2010-06-29.

Automatic conversion script
Id: cif_fix_enum 1527 2010-12-29 10:47:43Z saulius 
;
_cod_original_sg_symbol_H-M 'P 21/c'
_cod_database_code 4100238

loop_
_symmetry_equiv_pos_as_xyz
'x, y, z'
'-x, y+1/2, -z+1/2'
'-x, -y, -z'
'x, -y-1/2, z-1/2'

loop_
_atom_site_label
_atom_site_type_symbol
_atom_site_fract_x
_atom_site_fract_y
_atom_site_fract_z
_atom_site_U_iso_or_equiv
_atom_site_adp_type
_atom_site_occupancy
_atom_site_symmetry_multiplicity
_atom_site_calc_flag
_atom_site_refinement_flags
_atom_site_disorder_assembly
_atom_site_disorder_group
N1 N 0.2863(2) 0.60222(19) 0.2742(3) 0.0241(9) Uani 1 1 d . . .
C2 C 0.2909(3) 0.5958(2) 0.1577(4) 0.0280(11) Uani 1 1 d . . .
C3 C 0.3562(3) 0.6321(3) 0.0974(4) 0.0305(11) Uani 1 1 d . . .
H3A H 0.3349 0.6693 0.0469 0.037 Uiso 1 1 d R . .
H3B H 0.3799 0.5963 0.0497 0.037 Uiso 1 1 d R . .
N4 N 0.4164(2) 0.66414(19) 0.1738(3) 0.0233(8) Uani 1 1 d . . .
C5 C 0.4214(2) 0.6405(2) 0.2930(4) 0.0233(10) Uani 1 1 d . . .
H5 H 0.4570 0.6714 0.3363 0.028 Uiso 1 1 d R . .
C6 C 0.3430(2) 0.6448(2) 0.3448(4) 0.0240(10) Uani 1 1 d . . .
H6 H 0.3267 0.6948 0.3402 0.029 Uiso 1 1 d R . .
C7 C 0.3405(2) 0.6236(2) 0.4724(4) 0.0250(10) Uani 1 1 d . . .
H7A H 0.3766 0.6523 0.5185 0.030 Uiso 1 1 d R . .
H7B H 0.3535 0.5729 0.4816 0.030 Uiso 1 1 d R . .
C8 C 0.2600(3) 0.6374(2) 0.5097(4) 0.0263(11) Uani 1 1 d . . .
C9 C 0.2440(3) 0.6779(2) 0.6078(4) 0.0273(11) Uani 1 1 d . . .
C10 C 0.1694(3) 0.7013(2) 0.6298(4) 0.0296(11) Uani 1 1 d . . .
C11 C 0.1109(3) 0.6832(2) 0.5493(4) 0.0288(11) Uani 1 1 d . . .
C12 C 0.1243(3) 0.6397(2) 0.4536(4) 0.0265(11) Uani 1 1 d . . .
C13 C 0.1989(3) 0.6166(2) 0.4329(4) 0.0252(10) Uani 1 1 d . . .
C14 C 0.2178(3) 0.5723(2) 0.3280(4) 0.0259(10) Uani 1 1 d . . .
H14 H 0.1750 0.5758 0.2724 0.031 Uiso 1 1 d R . .
O15 O 0.2422(2) 0.56206(19) 0.0968(3) 0.0423(9) Uani 1 1 d . . .
C16 C 0.4637(3) 0.7149(2) 0.1279(4) 0.0255(11) Uani 1 1 d . . .
O17 O 0.46248(18) 0.72884(17) 0.0237(3) 0.0315(8) Uani 1 1 d . . .
O18 O 0.50843(19) 0.74666(17) 0.2107(3) 0.0359(8) Uani 1 1 d . . .
C19 C 0.5723(3) 0.7970(2) 0.1850(4) 0.0314(11) Uani 1 1 d . . .
C20 C 0.5428(3) 0.8599(3) 0.1119(6) 0.0584(17) Uani 1 1 d . . .
H20A H 0.5269 0.8426 0.0359 0.088 Uiso 1 1 d R . .
H20B H 0.4995 0.8812 0.1483 0.088 Uiso 1 1 d R . .
H20C H 0.5826 0.8959 0.1052 0.088 Uiso 1 1 d R . .
C21 C 0.6339(3) 0.7551(3) 0.1282(6) 0.0614(18) Uani 1 1 d . . .
H21A H 0.6516 0.7157 0.1776 0.092 Uiso 1 1 d R . .
H21B H 0.6126 0.7357 0.0564 0.092 Uiso 1 1 d R . .
H21C H 0.6765 0.7866 0.1128 0.092 Uiso 1 1 d R . .
C22 C 0.5979(4) 0.8226(4) 0.3047(5) 0.069(2) Uani 1 1 d . . .
H22A H 0.6171 0.7816 0.3491 0.104 Uiso 1 1 d R . .
H22B H 0.6380 0.8584 0.2993 0.104 Uiso 1 1 d R . .
H22C H 0.5549 0.8437 0.3424 0.104 Uiso 1 1 d R . .
S23 S 0.45518(7) 0.54418(6) 0.30452(11) 0.0361(3) Uani 1 1 d . . .
C24 C 0.5488(3) 0.5519(2) 0.2490(4) 0.0316(11) Uani 1 1 d . . .
C25 C 0.6133(3) 0.5571(3) 0.3239(5) 0.0425(13) Uani 1 1 d . . .
H25 H 0.6069 0.5595 0.4062 0.051 Uiso 1 1 d R . .
C26 C 0.6866(3) 0.5594(3) 0.2792(6) 0.0532(16) Uani 1 1 d . . .
H26 H 0.7313 0.5625 0.3312 0.064 Uiso 1 1 d R . .
C27 C 0.6946(4) 0.5573(3) 0.1613(6) 0.0564(17) Uani 1 1 d . . .
H27 H 0.7454 0.5591 0.1314 0.068 Uiso 1 1 d R . .
C28 C 0.6305(4) 0.5525(3) 0.0874(6) 0.0566(17) Uani 1 1 d . . .
H28 H 0.6371 0.5505 0.0051 0.068 Uiso 1 1 d R . .
C29 C 0.5574(3) 0.5495(3) 0.1293(5) 0.0430(13) Uani 1 1 d . . .
H29 H 0.5126 0.5462 0.0775 0.052 Uiso 1 1 d R . .
O30 O 0.30539(17) 0.70136(16) 0.6821(3) 0.0304(8) Uani 1 1 d . . .
C31 C 0.3316(3) 0.6473(3) 0.7645(4) 0.0402(13) Uani 1 1 d . . .
H31A H 0.3731 0.6664 0.8133 0.060 Uiso 1 1 d R . .
H31B H 0.2894 0.6338 0.8115 0.060 Uiso 1 1 d R . .
H31C H 0.3492 0.6051 0.7240 0.060 Uiso 1 1 d R . .
C32 C 0.1532(3) 0.7461(3) 0.7351(4) 0.0419(13) Uani 1 1 d . . .
H32A H 0.0990 0.7566 0.7367 0.063 Uiso 1 1 d R . .
H32B H 0.1692 0.7196 0.8039 0.063 Uiso 1 1 d R . .
H32C H 0.1817 0.7910 0.7322 0.063 Uiso 1 1 d R . .
O33 O 0.03667(18) 0.71001(17) 0.5667(3) 0.0353(8) Uani 1 1 d . . .
C34 C 0.0179(3) 0.7714(3) 0.4934(5) 0.0452(14) Uani 1 1 d . . .
H34A H -0.0333 0.7878 0.5089 0.068 Uiso 1 1 d R . .
H34B H 0.0540 0.8103 0.5094 0.068 Uiso 1 1 d R . .
H34C H 0.0198 0.7574 0.4133 0.068 Uiso 1 1 d R . .
O35 O 0.06688(17) 0.62417(17) 0.3694(3) 0.0308(8) Uani 1 1 d . . .
C36 C -0.0042(3) 0.5932(3) 0.4053(4) 0.0435(14) Uani 1 1 d . . .
H36A H -0.0371 0.6307 0.4338 0.052 Uiso 1 1 d R . .
H36B H 0.0060 0.5582 0.4660 0.052 Uiso 1 1 d R . .
C37 C -0.0415(3) 0.5567(2) 0.3020(4) 0.0297(11) Uani 1 1 d . . .
C38 C -0.0254(3) 0.5752(3) 0.1891(4) 0.0353(12) Uani 1 1 d . . .
H38 H 0.0115 0.6131 0.1769 0.042 Uiso 1 1 d R . .
C39 C -0.0606(3) 0.5407(3) 0.0955(5) 0.0449(14) Uani 1 1 d . . .
H39 H -0.0491 0.5553 0.0181 0.054 Uiso 1 1 d R . .
C40 C -0.1128(3) 0.4854(3) 0.1113(6) 0.0521(16) Uani 1 1 d . . .
H40 H -0.1358 0.4594 0.0462 0.063 Uiso 1 1 d R . .
C41 C -0.1299(3) 0.4666(3) 0.2232(6) 0.0564(17) Uani 1 1 d . . .
H41 H -0.1673 0.4289 0.2344 0.068 Uiso 1 1 d R . .
C42 C -0.0962(3) 0.5022(3) 0.3182(5) 0.0463(14) Uani 1 1 d . . .
H42 H -0.1103 0.4895 0.3954 0.056 Uiso 1 1 d R . .
C43 C 0.2304(3) 0.4905(2) 0.3549(4) 0.0313(11) Uani 1 1 d . . .
H43A H 0.2678 0.4867 0.4185 0.038 Uiso 1 1 d R . .
H43B H 0.2510 0.4669 0.2886 0.038 Uiso 1 1 d R . .
O44 O 0.1615(2) 0.45514(17) 0.3845(3) 0.0406(9) Uani 1 1 d . . .
C45 C 0.1151(3) 0.4325(3) 0.2843(4) 0.0393(13) Uani 1 1 d . . .
H45A H 0.1131 0.4714 0.2284 0.047 Uiso 1 1 d R . .
H45B H 0.0635 0.4232 0.3073 0.047 Uiso 1 1 d R . .
C46 C 0.1448(3) 0.3651(2) 0.2269(4) 0.0300(11) Uani 1 1 d . . .
C47 C 0.1348(3) 0.2963(3) 0.2754(4) 0.0399(13) Uani 1 1 d . . .
H47 H 0.1092 0.2925 0.3475 0.048 Uiso 1 1 d R . .
C48 C 0.1597(3) 0.2347(3) 0.2208(5) 0.0458(14) Uani 1 1 d . . .
H48 H 0.1544 0.1877 0.2564 0.055 Uiso 1 1 d R . .
C49 C 0.1937(3) 0.2400(3) 0.1151(5) 0.0479(15) Uani 1 1 d . . .
H49 H 0.2097 0.1968 0.0756 0.057 Uiso 1 1 d R . .
C50 C 0.2052(3) 0.3070(3) 0.0664(5) 0.0446(14) Uani 1 1 d . . .
H50 H 0.2291 0.3113 -0.0070 0.053 Uiso 1 1 d R . .
C51 C 0.1801(3) 0.3695(3) 0.1218(4) 0.0392(13) Uani 1 1 d . . .
H51 H 0.1879 0.4166 0.0878 0.047 Uiso 1 1 d R . .

loop_
_atom_site_aniso_label
_atom_site_aniso_U_11
_atom_site_aniso_U_22
_atom_site_aniso_U_33
_atom_site_aniso_U_23
_atom_site_aniso_U_13
_atom_site_aniso_U_12
N1 0.021(2) 0.027(2) 0.024(2) -0.0063(16) 0.0000(16) -0.0051(16)
C2 0.026(3) 0.030(3) 0.027(3) -0.006(2) -0.001(2) -0.004(2)
C3 0.029(3) 0.035(3) 0.028(3) -0.003(2) 0.001(2) -0.008(2)
N4 0.023(2) 0.027(2) 0.020(2) -0.0003(16) -0.0012(16) -0.0033(17)
C5 0.019(2) 0.028(2) 0.023(2) 0.0003(19) -0.0012(19) 0.0008(19)
C6 0.024(2) 0.023(2) 0.024(3) -0.0017(19) -0.003(2) -0.0045(19)
C7 0.028(3) 0.025(2) 0.021(2) -0.0013(19) -0.005(2) -0.002(2)
C8 0.028(3) 0.026(2) 0.026(3) -0.001(2) 0.001(2) -0.002(2)
C9 0.029(3) 0.031(2) 0.022(3) -0.002(2) -0.001(2) -0.008(2)
C10 0.033(3) 0.029(2) 0.027(3) -0.004(2) 0.006(2) -0.004(2)
C11 0.023(3) 0.032(3) 0.032(3) 0.000(2) 0.006(2) -0.004(2)
C12 0.027(3) 0.028(2) 0.024(3) 0.003(2) -0.002(2) -0.006(2)
C13 0.024(3) 0.026(2) 0.025(3) 0.002(2) 0.002(2) -0.006(2)
C14 0.023(2) 0.028(2) 0.027(3) -0.003(2) 0.002(2) -0.008(2)
O15 0.043(2) 0.057(2) 0.0273(19) -0.0121(17) 0.0025(16) -0.0180(18)
C16 0.024(3) 0.028(2) 0.025(3) -0.001(2) -0.002(2) 0.002(2)
O17 0.0314(18) 0.0394(19) 0.0239(19) 0.0028(15) 0.0021(15) -0.0026(15)
O18 0.042(2) 0.0416(19) 0.0244(19) 0.0010(15) -0.0001(16) -0.0201(17)
C19 0.031(3) 0.032(3) 0.031(3) 0.002(2) 0.002(2) -0.008(2)
C20 0.047(4) 0.032(3) 0.095(5) 0.013(3) -0.015(3) -0.013(3)
C21 0.031(3) 0.056(4) 0.099(5) -0.015(4) 0.010(3) 0.001(3)
C22 0.069(4) 0.098(5) 0.040(4) -0.018(3) -0.002(3) -0.050(4)
S23 0.0361(7) 0.0276(6) 0.0452(8) 0.0063(6) 0.0097(6) 0.0060(6)
C24 0.031(3) 0.024(2) 0.040(3) 0.000(2) 0.010(2) 0.008(2)
C25 0.042(3) 0.036(3) 0.050(3) 0.004(3) 0.005(3) 0.008(3)
C26 0.032(3) 0.045(3) 0.082(5) 0.004(3) 0.005(3) 0.008(3)
C27 0.050(4) 0.038(3) 0.084(5) 0.015(3) 0.038(4) 0.014(3)
C28 0.075(5) 0.038(3) 0.059(4) 0.007(3) 0.029(4) 0.017(3)
C29 0.051(4) 0.035(3) 0.044(3) 0.000(2) 0.014(3) 0.010(3)
O30 0.0319(18) 0.0307(17) 0.0281(18) -0.0019(14) -0.0035(15) -0.0052(15)
C31 0.035(3) 0.045(3) 0.040(3) 0.000(3) -0.007(2) -0.006(2)
C32 0.036(3) 0.051(3) 0.039(3) -0.018(3) 0.004(2) -0.007(3)
O33 0.0254(18) 0.042(2) 0.039(2) -0.0019(16) 0.0069(15) 0.0001(16)
C34 0.036(3) 0.044(3) 0.055(4) 0.000(3) 0.005(3) 0.009(3)
O35 0.0207(17) 0.0448(19) 0.0268(18) -0.0004(15) -0.0006(14) -0.0101(15)
C36 0.036(3) 0.060(4) 0.034(3) 0.006(3) -0.003(2) -0.018(3)
C37 0.020(2) 0.033(3) 0.036(3) 0.005(2) -0.005(2) 0.001(2)
C38 0.027(3) 0.045(3) 0.034(3) 0.001(2) 0.000(2) -0.004(2)
C39 0.035(3) 0.058(4) 0.042(3) -0.011(3) -0.006(3) 0.004(3)
C40 0.044(4) 0.050(3) 0.061(4) -0.017(3) -0.021(3) 0.008(3)
C41 0.047(4) 0.039(3) 0.081(5) 0.012(3) -0.028(3) -0.014(3)
C42 0.030(3) 0.049(3) 0.060(4) 0.019(3) -0.011(3) -0.012(3)
C43 0.033(3) 0.026(2) 0.035(3) -0.004(2) 0.000(2) -0.005(2)
O44 0.052(2) 0.0333(18) 0.038(2) -0.0070(16) 0.0132(17) -0.0154(17)
C45 0.029(3) 0.037(3) 0.051(3) -0.010(3) 0.002(2) -0.006(2)
C46 0.025(3) 0.030(3) 0.035(3) -0.003(2) 0.000(2) -0.003(2)
C47 0.043(3) 0.039(3) 0.038(3) -0.002(2) 0.004(2) -0.010(3)
C48 0.048(3) 0.028(3) 0.060(4) 0.002(3) -0.006(3) -0.004(3)
C49 0.045(3) 0.045(3) 0.054(4) -0.020(3) -0.003(3) 0.008(3)
C50 0.040(3) 0.052(4) 0.042(3) -0.008(3) 0.004(3) 0.002(3)
C51 0.038(3) 0.038(3) 0.042(3) 0.001(3) 0.000(3) -0.007(3)

loop_
_geom_bond_atom_site_label_1
_geom_bond_atom_site_label_2
_geom_bond_distance
_geom_bond_site_symmetry_2
_geom_bond_publ_flag
N1 C2 1.353(5) . ?
N1 C14 1.470(5) . ?
N1 C6 1.472(5) . ?
C2 O15 1.239(5) . ?
C2 C3 1.508(6) . ?
C3 N4 1.459(5) . ?
C3 H3A 0.9601 . ?
C3 H3B 0.9599 . ?
N4 C16 1.362(6) . ?
N4 C5 1.438(5) . ?
C5 C6 1.511(6) . ?
C5 S23 1.862(4) . ?
C5 H5 0.9600 . ?
C6 C7 1.522(6) . ?
C6 H6 0.9600 . ?
C7 C8 1.500(6) . ?
C7 H7A 0.9600 . ?
C7 H7B 0.9601 . ?
C8 C9 1.389(6) . ?
C8 C13 1.403(6) . ?
C9 C10 1.396(6) . ?
C9 O30 1.404(5) . ?
C10 C11 1.384(6) . ?
C10 C32 1.501(6) . ?
C11 C12 1.388(6) . ?
C11 O33 1.400(5) . ?
C12 O35 1.387(5) . ?
C12 C13 1.391(6) . ?
C13 C14 1.503(6) . ?
C14 C43 1.543(6) . ?
C14 H14 0.9600 . ?
C16 O17 1.226(5) . ?
C16 O18 1.336(5) . ?
O18 C19 1.482(5) . ?
C19 C21 1.490(7) . ?
C19 C20 1.503(7) . ?
C19 C22 1.505(7) . ?
C20 H20A 0.9600 . ?
C20 H20B 0.9598 . ?
C20 H20C 0.9601 . ?
C21 H21A 0.9600 . ?
C21 H21B 0.9600 . ?
C21 H21C 0.9600 . ?
C22 H22A 0.9600 . ?
C22 H22B 0.9601 . ?
C22 H22C 0.9600 . ?
S23 C24 1.775(5) . ?
C24 C25 1.386(7) . ?
C24 C29 1.393(7) . ?
C25 C26 1.393(7) . ?
C25 H25 0.9600 . ?
C26 C27 1.371(8) . ?
C26 H26 0.9600 . ?
C27 C28 1.373(9) . ?
C27 H27 0.9599 . ?
C28 C29 1.376(8) . ?
C28 H28 0.9600 . ?
C29 H29 0.9601 . ?
O30 C31 1.432(5) . ?
C31 H31A 0.9600 . ?
C31 H31B 0.9601 . ?
C31 H31C 0.9600 . ?
C32 H32A 0.9600 . ?
C32 H32B 0.9600 . ?
C32 H32C 0.9601 . ?
O33 C34 1.436(6) . ?
C34 H34A 0.9600 . ?
C34 H34B 0.9601 . ?
C34 H34C 0.9599 . ?
O35 C36 1.434(6) . ?
C36 C37 1.488(6) . ?
C36 H36A 0.9601 . ?
C36 H36B 0.9600 . ?
C37 C38 1.384(6) . ?
C37 C42 1.395(7) . ?
C38 C39 1.370(7) . ?
C38 H38 0.9601 . ?
C39 C40 1.376(8) . ?
C39 H39 0.9600 . ?
C40 C41 1.378(8) . ?
C40 H40 0.9600 . ?
C41 C42 1.382(7) . ?
C41 H41 0.9601 . ?
C42 H42 0.9601 . ?
C43 O44 1.414(5) . ?
C43 H43A 0.9599 . ?
C43 H43B 0.9600 . ?
O44 C45 1.439(6) . ?
C45 C46 1.502(7) . ?
C45 H45A 0.9600 . ?
C45 H45B 0.9600 . ?
C46 C51 1.382(7) . ?
C46 C47 1.393(7) . ?
C47 C48 1.371(7) . ?
C47 H47 0.9600 . ?
C48 C49 1.378(8) . ?
C48 H48 0.9600 . ?
C49 C50 1.369(8) . ?
C49 H49 0.9601 . ?
C50 C51 1.390(7) . ?
C50 H50 0.9600 . ?
C51 H51 0.9599 . ?
